data_1517738
loop_
_publ_author_name
'Trinh, Cong'
'Kirlikovali, Kent'
'Das, Saptaparna'
'Ener, Maraia E.'
'Gray, Harry B.'
'Djurovich, Peter'
'Bradforth, Stephen E.'
'Thompson, Mark E.'

_publ_section_title
;
 Symmetry-Breaking Charge Transfer of Visible Light Absorbing Systems:
 Zinc Dipyrrins.
;
_journal_issue 38
_journal_name_full 'The journal of physical chemistry. C, Nanomaterials and interfaces'
_journal_page_first 21834
_journal_page_last 21845
_journal_paper_doi 10.1021/jp506855t
_journal_volume 118
_journal_year 2014
_chemical_formula_sum 'C44 H50 N4 Zn'
_chemical_formula_weight 700.25
_chemical_name_common Z3
_space_group_crystal_system orthorhombic
_space_group_IT_number 61
_space_group_name_Hall '-P 2ac 2ab'
_space_group_name_H-M_alt 'P b c a'
_symmetry_space_group_name_Hall '-P 2ac 2ab'
_symmetry_space_group_name_H-M 'P b c a'
_atom_sites_solution_hydrogens geom
_atom_sites_solution_primary direct
_atom_sites_solution_secondary difmap
_cell_angle_alpha 90
_cell_angle_beta 90
_cell_angle_gamma 90
_cell_formula_units_Z 8
_cell_length_a 15.2910(14)
_cell_length_b 15.0222(14)
_cell_length_c 32.525(3)
_cell_measurement_reflns_used 9983
_cell_measurement_temperature 100.(2)
_cell_measurement_theta_max 27.0926
_cell_measurement_theta_min 2.2761
_cell_volume 7471.1(12)
_computing_cell_refinement 'APEX2 v2012.2-0 (Bruker AXS)'
_computing_data_collection 'Bruker Instrument Service v2011.12.2.0'
_computing_data_reduction 'SAINT V8.18C (Bruker AXS, 2009)'
_computing_structure_refinement 'SHELXL-97 (Sheldrick, 2008)'
_computing_structure_solution 'SHELXS-97 (Sheldrick, 2008)'
_diffrn_ambient_temperature 100.(2)
_diffrn_detector_area_resol_mean 8.3333
_diffrn_measured_fraction_theta_full 1.000
_diffrn_measured_fraction_theta_max 1.000
_diffrn_measurement_device_type 'Bruker APEX II CCD'
_diffrn_measurement_method 'omega- and phi-scans'
_diffrn_radiation_monochromator 'TRIUMPH curved-crystal'
_diffrn_radiation_type 'MoK\a '
_diffrn_radiation_wavelength 0.71073
_diffrn_reflns_av_R_equivalents 0.0703
_diffrn_reflns_av_sigmaI/netI 0.0263
_diffrn_reflns_limit_h_max 19
_diffrn_reflns_limit_h_min -19
_diffrn_reflns_limit_k_max 18
_diffrn_reflns_limit_k_min -18
_diffrn_reflns_limit_l_max 40
_diffrn_reflns_limit_l_min -40
_diffrn_reflns_number 135932
_diffrn_reflns_theta_full 26.37
_diffrn_reflns_theta_max 26.37
_diffrn_reflns_theta_min 1.25
_diffrn_source 'fine-focus tube'
_exptl_absorpt_coefficient_mu 0.693
_exptl_absorpt_correction_T_max 0.88
_exptl_absorpt_correction_T_min 0.72
_exptl_absorpt_correction_type multi-scan
_exptl_absorpt_process_details 'Bruker SADABS V2008/1'
_exptl_crystal_colour 'clear light pink'
_exptl_crystal_density_diffrn 1.245
_exptl_crystal_density_method 'not measured'
_exptl_crystal_description prism
_exptl_crystal_F_000 2976
_exptl_crystal_size_max 0.370
_exptl_crystal_size_mid 0.220
_exptl_crystal_size_min 0.180
_refine_diff_density_max 0.362
_refine_diff_density_min -0.419
_refine_ls_extinction_method none
_refine_ls_goodness_of_fit_ref 1.065
_refine_ls_hydrogen_treatment constr
_refine_ls_matrix_type full
_refine_ls_number_parameters 456
_refine_ls_number_reflns 7645
_refine_ls_number_restraints 0
_refine_ls_restrained_S_all 1.065
_refine_ls_R_factor_all 0.0546
_refine_ls_R_factor_gt 0.0368
_refine_ls_shift/su_max 0.001
_refine_ls_shift/su_mean 0.000
_refine_ls_structure_factor_coef Fsqd
_refine_ls_weighting_details 'calc w=1/[\s^2^(Fo^2^)+(0.0360P)^2^+7.7287P] where P=(Fo^2^+2Fc^2^)/3'
_refine_ls_weighting_scheme calc
_refine_ls_wR_factor_gt 0.0851
_refine_ls_wR_factor_ref 0.0950
_reflns_number_gt 6085
_reflns_number_total 7645
_reflns_threshold_expression >2sigma(I)
_cod_data_source_file jp506855t_si_002.cif
_cod_data_source_block I
_cod_depositor_comments 'Adding full bibliography for 1517738--1517741.cif.'
_cod_database_code 1517738

loop_
_space_group_symop_operation_xyz
'x, y, z'
'x+1/2, -y+1/2, -z'
'-x, y+1/2, -z+1/2'
'-x+1/2, -y, z+1/2'
'-x, -y, -z'
'-x-1/2, y-1/2, z'
'x, -y-1/2, z-1/2'
'x-1/2, y, -z-1/2'

loop_
_atom_site_type_symbol
_atom_site_label
_atom_site_fract_x
_atom_site_fract_y
_atom_site_fract_z
_atom_site_U_iso_or_equiv
_atom_site_adp_type
_atom_site_calc_flag
_atom_site_refinement_flags
_atom_site_occupancy
Zn Zn1 0.006964(15) 0.260217(15) 0.3794(7) 0.01728(8) Uani d . 1
N N1 -0.08401(11) 0.18231(11) 0.40269(5) 0.0177(4) Uani d . 1
N N2 0.03673(11) 0.31776(12) 0.43202(5) 0.0184(4) Uani d . 1
N N3 -0.01537(11) 0.34497(11) 0.33460(5) 0.0178(4) Uani d . 1
N N4 0.09482(11) 0.19160(11) 0.34829(5) 0.0173(4) Uani d . 1
C C1 -0.12734(13) 0.11803(14) 0.38299(6) 0.0209(4) Uani d . 1
C C2 -0.12698(17) 0.11134(17) 0.33704(7) 0.0318(5) Uani d . 1
H H2A -0.1541 0.1647 0.3253 0.048 Uiso calc R 1
H H2B -0.16 0.0586 0.3286 0.048 Uiso calc R 1
H H2C -0.0666 0.1064 0.3272 0.048 Uiso calc R 1
C C3 -0.17173(14) 0.06370(14) 0.41141(7) 0.0226(5) Uani d . 1
H H3 -0.2068 0.0134 0.4049 0.027 Uiso calc R 1
C C4 -0.15558(13) 0.09608(14) 0.45031(6) 0.0191(4) Uani d . 1
C C5 -0.09929(12) 0.17173(13) 0.44489(6) 0.0163(4) Uani d . 1
C C6 -0.06362(13) 0.22796(13) 0.47519(6) 0.0158(4) Uani d . 1
C C7 -0.09327(13) 0.21283(13) 0.51860(6) 0.0168(4) Uani d . 1
C C8 -0.17126(14) 0.25117(15) 0.53247(6) 0.0218(5) Uani d . 1
C C9 -0.19444(14) 0.24079(15) 0.57364(6) 0.0249(5) Uani d . 1
H H9 -0.2471 0.267 0.5833 0.03 Uiso calc R 1
C C10 -0.14285(14) 0.19336(14) 0.60089(6) 0.0214(4) Uani d . 1
C C11 -0.06682(13) 0.15373(14) 0.58616(6) 0.0196(4) Uani d . 1
H H11 -0.0314 0.12 0.6044 0.023 Uiso calc R 1
C C12 -0.04143(13) 0.16235(13) 0.54531(6) 0.0177(4) Uani d . 1
C C13 0.04033(14) 0.11763(15) 0.52987(7) 0.0236(5) Uani d . 1
H H13A 0.085 0.1627 0.5242 0.035 Uiso calc R 1
H H13B 0.0271 0.0848 0.5046 0.035 Uiso calc R 1
H H13C 0.0621 0.0762 0.5508 0.035 Uiso calc R 1
C C14 -0.16830(16) 0.18450(17) 0.64572(6) 0.0286(5) Uani d . 1
H H14A -0.2239 0.2153 0.6505 0.043 Uiso calc R 1
H H14B -0.1228 0.2111 0.663 0.043 Uiso calc R 1
H H14C -0.1747 0.1214 0.6527 0.043 Uiso calc R 1
C C15 -0.22956(16) 0.30365(18) 0.50378(7) 0.0349(6) Uani d . 1
H H15A -0.2574 0.263 0.4842 0.052 Uiso calc R 1
H H15B -0.1944 0.3475 0.4888 0.052 Uiso calc R 1
H H15C -0.2747 0.3344 0.5198 0.052 Uiso calc R 1
C C16 -0.00352(13) 0.29817(13) 0.46976(6) 0.0168(4) Uani d . 1
C C17 0.08765(13) 0.38900(14) 0.43779(7) 0.0213(4) Uani d . 1
C C18 0.08276(14) 0.41774(14) 0.47892(7) 0.0225(5) Uani d . 1
H H18 0.113 0.4671 0.4904 0.027 Uiso calc R 1
C C19 0.02681(14) 0.36219(14) 0.49958(6) 0.0202(4) Uani d . 1
C C20 0.00550(17) 0.37323(15) 0.54450(6) 0.0291(5) Uani d . 1
H H20A 0.0372 0.4247 0.5555 0.044 Uiso calc R 1
H H20B 0.023 0.3195 0.5595 0.044 Uiso calc R 1
H H20C -0.0575 0.3826 0.5477 0.044 Uiso calc R 1
C C21 0.14011(15) 0.42987(16) 0.40385(7) 0.0289(5) Uani d . 1
H H21A 0.1334 0.3943 0.3788 0.043 Uiso calc R 1
H H21B 0.2019 0.4315 0.4118 0.043 Uiso calc R 1
H H21C 0.1194 0.4906 0.3988 0.043 Uiso calc R 1
C C22 -0.19181(15) 0.05450(15) 0.48875(7) 0.0251(5) Uani d . 1
H H22A -0.2226 -0.0006 0.4817 0.038 Uiso calc R 1
H H22B -0.2327 0.096 0.5019 0.038 Uiso calc R 1
H H22C -0.1438 0.0411 0.5077 0.038 Uiso calc R 1
C C23 0.01857(13) 0.33833(13) 0.29454(6) 0.0172(4) Uani d . 1
C C24 -0.01521(14) 0.41190(14) 0.27098(7) 0.0204(4) Uani d . 1
C C25 -0.00166(16) 0.43738(15) 0.22677(7) 0.0285(5) Uani d . 1
H H25A -0.0393 0.4881 0.22 0.043 Uiso calc R 1
H H25B -0.0165 0.3868 0.2091 0.043 Uiso calc R 1
H H25C 0.0597 0.4539 0.2225 0.043 Uiso calc R 1
C C26 -0.06627(14) 0.46058(14) 0.29765(7) 0.0226(5) Uani d . 1
H H26 -0.097 0.5137 0.2912 0.027 Uiso calc R 1
C C27 -0.06506(13) 0.41806(14) 0.33614(7) 0.0206(4) Uani d . 1
C C28 -0.11008(15) 0.44676(16) 0.37475(7) 0.0283(5) Uani d . 1
H H28A -0.1437 0.3968 0.386 0.042 Uiso calc R 1
H H28B -0.1496 0.4963 0.3686 0.042 Uiso calc R 1
H H28C -0.0664 0.4659 0.3949 0.042 Uiso calc R 1
C C29 0.07928(13) 0.27288(13) 0.28262(6) 0.0155(4) Uani d . 1
C C30 0.11737(13) 0.20586(13) 0.30703(6) 0.0159(4) Uani d . 1
C C31 0.14053(14) 0.12152(14) 0.36181(6) 0.0199(4) Uani d . 1
C C32 0.12769(16) 0.08528(15) 0.40434(7) 0.0278(5) Uani d . 1
H H32A 0.1161 0.1344 0.4234 0.042 Uiso calc R 1
H H32B 0.1806 0.0536 0.413 0.042 Uiso calc R 1
H H32C 0.078 0.0441 0.4044 0.042 Uiso calc R 1
C C33 0.19586(14) 0.08950(14) 0.33061(6) 0.0209(4) Uani d . 1
H H33 0.2353 0.0409 0.333 0.025 Uiso calc R 1
C C34 0.18284(13) 0.14079(13) 0.29605(6) 0.0170(4) Uani d . 1
C C35 0.23419(13) 0.12823(14) 0.25700(6) 0.0208(4) Uani d . 1
H H35A 0.271 0.0751 0.2594 0.031 Uiso calc R 1
H H35B 0.2712 0.1805 0.2523 0.031 Uiso calc R 1
H H35C 0.1938 0.1209 0.2339 0.031 Uiso calc R 1
C C36 0.10588(13) 0.27315(13) 0.23809(6) 0.0165(4) Uani d . 1
C C37 0.18007(14) 0.32014(14) 0.22553(6) 0.0193(4) Uani d . 1
C C38 0.20450(14) 0.31738(15) 0.18434(6) 0.0220(5) Uani d . 1
H H38 0.2551 0.349 0.1758 0.026 Uiso calc R 1
C C39 0.15684(14) 0.26954(15) 0.15535(6) 0.0218(4) Uani d . 1
C C40 0.08241(14) 0.22414(14) 0.16858(6) 0.0217(4) Uani d . 1
H H40 0.0489 0.1916 0.1491 0.026 Uiso calc R 1
C C41 0.05592(13) 0.22527(14) 0.20958(6) 0.0188(4) Uani d . 1
C C42 -0.02609(14) 0.17731(15) 0.22258(7) 0.0227(5) Uani d . 1
H H42A -0.0491 0.143 0.1993 0.034 Uiso calc R 1
H H42B -0.0699 0.2208 0.2315 0.034 Uiso calc R 1
H H42C -0.0126 0.1369 0.2454 0.034 Uiso calc R 1
C C43 0.18535(15) 0.26725(18) 0.11071(6) 0.0303(5) Uani d . 1
H H43A 0.1647 0.3211 0.0967 0.045 Uiso calc R 1
H H43B 0.1604 0.2147 0.0973 0.045 Uiso calc R 1
H H43C 0.2493 0.2645 0.1093 0.045 Uiso calc R 1
C C44 0.23404(14) 0.37189(15) 0.25611(6) 0.0249(5) Uani d . 1
H H44A 0.2651 0.3304 0.2742 0.037 Uiso calc R 1
H H44B 0.1956 0.41 0.2726 0.037 Uiso calc R 1
H H44C 0.2765 0.4089 0.2414 0.037 Uiso calc R 1

loop_
_atom_site_aniso_label
_atom_site_aniso_U_11
_atom_site_aniso_U_22
_atom_site_aniso_U_33
_atom_site_aniso_U_12
_atom_site_aniso_U_13
_atom_site_aniso_U_23
Zn1 0.01853(12) 0.02039(13) 0.01293(12) -0.00036(9) 0.00261(9) -0.00001(9)
N1 0.0176(8) 0.0222(9) 0.0134(8) 0.0000(7) 0.0017(7) -0.0023(7)
N2 0.0174(8) 0.0219(9) 0.0161(9) -0.0012(7) 0.0009(7) 0.0002(7)
N3 0.0180(8) 0.0192(8) 0.0162(8) 0.0004(7) 0.0023(7) 0.0001(7)
N4 0.0204(9) 0.0178(9) 0.0137(8) 0.0000(7) 0.0012(7) 0.0026(7)
C1 0.0178(10) 0.0240(11) 0.0208(11) 0.0005(8) -0.0029(8) -0.0042(9)
C2 0.0368(13) 0.0371(14) 0.0216(12) -0.0037(11) -0.0046(10) -0.0097(10)
C3 0.0182(11) 0.0203(11) 0.0292(12) -0.0031(8) -0.0028(9) -0.0025(9)
C4 0.0137(9) 0.0189(10) 0.0246(11) 0.0016(8) 0.0013(8) 0.0006(9)
C5 0.0138(9) 0.0204(10) 0.0146(10) 0.0021(8) 0.0017(8) 0.0004(8)
C6 0.0167(9) 0.0182(10) 0.0125(9) 0.0046(8) 0.0015(7) -0.0005(8)
C7 0.0189(10) 0.0182(10) 0.0134(10) 0.0003(8) 0.0013(8) -0.0006(8)
C8 0.0228(11) 0.0277(12) 0.0149(10) 0.0073(9) 0.0009(8) 0.0006(9)
C9 0.0208(11) 0.0339(12) 0.0199(11) 0.0069(10) 0.0042(8) -0.0015(9)
C10 0.0248(11) 0.0260(11) 0.0133(10) -0.0027(9) 0.0025(8) 0.0019(9)
C11 0.0224(11) 0.0201(10) 0.0162(10) 0.0002(8) -0.0045(8) 0.0035(8)
C12 0.0167(10) 0.0180(10) 0.0185(10) -0.0008(8) -0.0004(8) -0.0001(8)
C13 0.0202(11) 0.0284(12) 0.0223(11) 0.0057(9) -0.0007(9) 0.0011(9)
C14 0.0320(13) 0.0392(14) 0.0147(11) -0.0022(11) 0.0026(9) 0.0015(10)
C15 0.0337(13) 0.0494(16) 0.0217(12) 0.0243(12) 0.0034(10) 0.0058(11)
C16 0.0188(10) 0.0187(9) 0.0130(9) 0.0031(8) -0.0010(8) -0.0010(8)
C17 0.0166(10) 0.0214(11) 0.0260(12) -0.0008(8) -0.0013(8) 0.0002(9)
C18 0.0217(11) 0.0188(10) 0.0271(12) -0.0005(9) -0.0063(9) -0.0040(9)
C19 0.0233(11) 0.0187(10) 0.0186(10) 0.0025(8) -0.0055(8) -0.0016(8)
C20 0.0479(15) 0.0221(11) 0.0173(11) -0.0026(11) -0.0055(10) -0.0038(9)
C21 0.0228(12) 0.0301(12) 0.0339(13) -0.0066(10) 0.0052(10) 0.0025(10)
C22 0.0219(11) 0.0247(11) 0.0288(12) -0.0045(9) 0.0054(9) 0.0029(9)
C23 0.0182(10) 0.0181(10) 0.0154(10) -0.0016(8) -0.0005(8) 0.0010(8)
C24 0.0208(10) 0.0173(10) 0.0232(11) -0.0018(8) -0.0045(8) 0.0006(8)
C25 0.0362(13) 0.0238(11) 0.0254(12) 0.0061(10) -0.0031(10) 0.0082(9)
C26 0.0197(11) 0.0186(11) 0.0295(12) 0.0013(8) -0.0038(9) 0.0007(9)
C27 0.0163(10) 0.0200(10) 0.0254(11) 0.0003(8) 0.0002(9) -0.0047(9)
C28 0.0236(11) 0.0307(12) 0.0306(13) 0.0050(9) 0.0023(10) -0.0084(10)
C29 0.0149(9) 0.0169(10) 0.0148(10) -0.0038(8) -0.0010(7) 0.0002(8)
C30 0.0171(10) 0.0169(10) 0.0137(9) -0.0013(8) 0.0011(8) -0.0005(8)
C31 0.0226(11) 0.0188(10) 0.0184(10) -0.0014(8) -0.0022(8) 0.0026(8)
C32 0.0363(13) 0.0261(12) 0.0212(12) 0.0012(10) -0.0001(10) 0.0076(9)
C33 0.0212(11) 0.0176(10) 0.0240(11) 0.0032(8) -0.0020(9) 0.0004(9)
C34 0.0158(9) 0.0156(10) 0.0196(10) -0.0019(8) -0.0001(8) -0.0022(8)
C35 0.0194(11) 0.0211(10) 0.0221(11) 0.0020(8) 0.0018(8) -0.0028(9)
C36 0.0191(10) 0.0159(10) 0.0147(10) 0.0015(8) 0.0010(8) 0.0013(8)
C37 0.0215(10) 0.0196(10) 0.0168(10) -0.0015(8) -0.0014(8) 0.0025(8)
C38 0.0201(11) 0.0271(11) 0.0189(11) -0.0020(9) 0.0034(8) 0.0051(9)
C39 0.0227(10) 0.0287(12) 0.0139(10) 0.0028(9) 0.0011(8) 0.0022(9)
C40 0.0215(10) 0.0269(11) 0.0168(10) 0.0009(9) -0.0046(8) -0.0021(9)
C41 0.0195(10) 0.0192(10) 0.0176(10) 0.0021(8) -0.0010(8) 0.0016(8)
C42 0.0216(11) 0.0261(11) 0.0205(11) -0.0045(9) -0.0012(8) -0.0012(9)
C43 0.0281(12) 0.0478(15) 0.0151(11) -0.0001(11) 0.0022(9) 0.0010(10)
C44 0.0274(12) 0.0280(12) 0.0195(11) -0.0108(9) 0.0014(9) 0.0001(9)

loop_
_atom_type_symbol
_atom_type_description
_atom_type_scat_dispersion_real
_atom_type_scat_dispersion_imag
_atom_type_scat_source
C C 0.0033 0.0016 'International Tables Vol C Tables 4.2.6.8 and 6.1.1.4'
H H 0.0000 0.0000 'International Tables Vol C Tables 4.2.6.8 and 6.1.1.4'
N N 0.0061 0.0033 'International Tables Vol C Tables 4.2.6.8 and 6.1.1.4'
Zn Zn 0.2839 1.4301 'International Tables Vol C Tables 4.2.6.8 and 6.1.1.4'

loop_
_geom_angle_atom_site_label_1
_geom_angle_atom_site_label_2
_geom_angle_atom_site_label_3
_geom_angle
N3 Zn1 N1 123.20(7)
N3 Zn1 N2 113.57(7)
N1 Zn1 N2 95.15(7)
N3 Zn1 N4 94.39(7)
N1 Zn1 N4 111.58(7)
N2 Zn1 N4 121.16(7)
C1 N1 C5 107.77(17)
C1 N1 Zn1 126.57(14)
C5 N1 Zn1 124.19(13)
C17 N2 C16 107.48(17)
C17 N2 Zn1 127.42(15)
C16 N2 Zn1 124.47(13)
C27 N3 C23 107.64(17)
C27 N3 Zn1 127.12(14)
C23 N3 Zn1 125.25(13)
C31 N4 C30 107.84(17)
C31 N4 Zn1 126.75(14)
C30 N4 Zn1 125.35(13)
N1 C1 C3 110.10(18)
N1 C1 C2 121.7(2)
C3 C1 C2 128.2(2)
C1 C2 H2A 109.5
C1 C2 H2B 109.5
H2A C2 H2B 109.5
C1 C2 H2C 109.5
H2A C2 H2C 109.5
H2B C2 H2C 109.5
C4 C3 C1 108.17(19)
C4 C3 H3 125.9
C1 C3 H3 125.9
C3 C4 C5 105.89(18)
C3 C4 C22 123.44(19)
C5 C4 C22 130.67(19)
N1 C5 C6 123.57(18)
N1 C5 C4 108.06(17)
C6 C5 C4 128.37(18)
C5 C6 C16 127.85(18)
C5 C6 C7 116.79(18)
C16 C6 C7 115.36(17)
C8 C7 C12 120.38(18)
C8 C7 C6 119.92(18)
C12 C7 C6 119.68(18)
C9 C8 C7 118.72(19)
C9 C8 C15 120.09(19)
C7 C8 C15 121.19(18)
C10 C9 C8 121.9(2)
C10 C9 H9 119.1
C8 C9 H9 119.1
C9 C10 C11 118.43(19)
C9 C10 C14 121.0(2)
C11 C10 C14 120.57(19)
C12 C11 C10 121.52(19)
C12 C11 H11 119.2
C10 C11 H11 119.2
C11 C12 C7 119.05(19)
C11 C12 C13 120.61(18)
C7 C12 C13 120.34(18)
C12 C13 H13A 109.5
C12 C13 H13B 109.5
H13A C13 H13B 109.5
C12 C13 H13C 109.5
H13A C13 H13C 109.5
H13B C13 H13C 109.5
C10 C14 H14A 109.5
C10 C14 H14B 109.5
H14A C14 H14B 109.5
C10 C14 H14C 109.5
H14A C14 H14C 109.5
H14B C14 H14C 109.5
C8 C15 H15A 109.5
C8 C15 H15B 109.5
H15A C15 H15B 109.5
C8 C15 H15C 109.5
H15A C15 H15C 109.5
H15B C15 H15C 109.5
N2 C16 C6 123.50(17)
N2 C16 C19 107.88(18)
C6 C16 C19 128.61(18)
N2 C17 C18 110.36(19)
N2 C17 C21 122.49(19)
C18 C17 C21 127.1(2)
C19 C18 C17 108.20(19)
C19 C18 H18 125.9
C17 C18 H18 125.9
C18 C19 C16 106.07(18)
C18 C19 C20 122.92(19)
C16 C19 C20 131.0(2)
C19 C20 H20A 109.5
C19 C20 H20B 109.5
H20A C20 H20B 109.5
C19 C20 H20C 109.5
H20A C20 H20C 109.5
H20B C20 H20C 109.5
C17 C21 H21A 109.5
C17 C21 H21B 109.5
H21A C21 H21B 109.5
C17 C21 H21C 109.5
H21A C21 H21C 109.5
H21B C21 H21C 109.5
C4 C22 H22A 109.5
C4 C22 H22B 109.5
H22A C22 H22B 109.5
C4 C22 H22C 109.5
H22A C22 H22C 109.5
H22B C22 H22C 109.5
N3 C23 C29 123.27(18)
N3 C23 C24 107.82(17)
C29 C23 C24 128.77(19)
C26 C24 C23 106.00(18)
C26 C24 C25 123.1(2)
C23 C24 C25 130.93(19)
C24 C25 H25A 109.5
C24 C25 H25B 109.5
H25A C25 H25B 109.5
C24 C25 H25C 109.5
H25A C25 H25C 109.5
H25B C25 H25C 109.5
C24 C26 C27 108.19(19)
C24 C26 H26 125.9
C27 C26 H26 125.9
N3 C27 C26 110.34(18)
N3 C27 C28 122.0(2)
C26 C27 C28 127.6(2)
C27 C28 H28A 109.5
C27 C28 H28B 109.5
H28A C28 H28B 109.5
C27 C28 H28C 109.5
H28A C28 H28C 109.5
H28B C28 H28C 109.5
C23 C29 C30 128.12(18)
C23 C29 C36 116.23(17)
C30 C29 C36 115.64(17)
N4 C30 C29 123.17(18)
N4 C30 C34 107.67(17)
C29 C30 C34 129.15(18)
N4 C31 C33 110.26(18)
N4 C31 C32 121.36(19)
C33 C31 C32 128.35(19)
C31 C32 H32A 109.5
C31 C32 H32B 109.5
H32A C32 H32B 109.5
C31 C32 H32C 109.5
H32A C32 H32C 109.5
H32B C32 H32C 109.5
C34 C33 C31 108.10(18)
C34 C33 H33 125.9
C31 C33 H33 125.9
C33 C34 C30 106.09(18)
C33 C34 C35 122.90(18)
C30 C34 C35 130.92(18)
C34 C35 H35A 109.5
C34 C35 H35B 109.5
H35A C35 H35B 109.5
C34 C35 H35C 109.5
H35A C35 H35C 109.5
H35B C35 H35C 109.5
C37 C36 C41 120.57(18)
C37 C36 C29 120.17(18)
C41 C36 C29 119.25(18)
C38 C37 C36 118.98(19)
C38 C37 C44 120.23(19)
C36 C37 C44 120.78(18)
C37 C38 C39 121.8(2)
C37 C38 H38 119.1
C39 C38 H38 119.1
C38 C39 C40 118.09(19)
C38 C39 C43 120.7(2)
C40 C39 C43 121.3(2)
C41 C40 C39 121.8(2)
C41 C40 H40 119.1
C39 C40 H40 119.1
C40 C41 C36 118.77(19)
C40 C41 C42 120.31(19)
C36 C41 C42 120.91(18)
C41 C42 H42A 109.5
C41 C42 H42B 109.5
H42A C42 H42B 109.5
C41 C42 H42C 109.5
H42A C42 H42C 109.5
H42B C42 H42C 109.5
C39 C43 H43A 109.5
C39 C43 H43B 109.5
H43A C43 H43B 109.5
C39 C43 H43C 109.5
H43A C43 H43C 109.5
H43B C43 H43C 109.5
C37 C44 H44A 109.5
C37 C44 H44B 109.5
H44A C44 H44B 109.5
C37 C44 H44C 109.5
H44A C44 H44C 109.5
H44B C44 H44C 109.5

loop_
_geom_bond_atom_site_label_1
_geom_bond_atom_site_label_2
_geom_bond_distance
Zn1 N3 1.9650(17)
Zn1 N1 1.9695(17)
Zn1 N2 1.9707(17)
Zn1 N4 1.9726(17)
N1 C1 1.335(3)
N1 C5 1.401(2)
N2 C17 1.337(3)
N2 C16 1.404(3)
N3 C27 1.336(3)
N3 C23 1.406(3)
N4 C31 1.338(3)
N4 C30 1.402(2)
C1 C3 1.407(3)
C1 C2 1.498(3)
C2 H2A 0.98
C2 H2B 0.98
C2 H2C 0.98
C3 C4 1.378(3)
C3 H3 0.95
C4 C5 1.436(3)
C4 C22 1.503(3)
C5 C6 1.408(3)
C6 C16 1.410(3)
C6 C7 1.500(3)
C7 C8 1.399(3)
C7 C12 1.399(3)
C8 C9 1.394(3)
C8 C15 1.512(3)
C9 C10 1.384(3)
C9 H9 0.95
C10 C11 1.391(3)
C10 C14 1.515(3)
C11 C12 1.390(3)
C11 H11 0.95
C12 C13 1.506(3)
C13 H13A 0.98
C13 H13B 0.98
C13 H13C 0.98
C14 H14A 0.98
C14 H14B 0.98
C14 H14C 0.98
C15 H15A 0.98
C15 H15B 0.98
C15 H15C 0.98
C16 C19 1.442(3)
C17 C18 1.408(3)
C17 C21 1.496(3)
C18 C19 1.371(3)
C18 H18 0.95
C19 C20 1.506(3)
C20 H20A 0.98
C20 H20B 0.98
C20 H20C 0.98
C21 H21A 0.98
C21 H21B 0.98
C21 H21C 0.98
C22 H22A 0.98
C22 H22B 0.98
C22 H22C 0.98
C23 C29 1.407(3)
C23 C24 1.441(3)
C24 C26 1.377(3)
C24 C25 1.502(3)
C25 H25A 0.98
C25 H25B 0.98
C25 H25C 0.98
C26 C27 1.405(3)
C26 H26 0.95
C27 C28 1.496(3)
C28 H28A 0.98
C28 H28B 0.98
C28 H28C 0.98
C29 C30 1.408(3)
C29 C36 1.504(3)
C30 C34 1.444(3)
C31 C33 1.406(3)
C31 C32 1.500(3)
C32 H32A 0.98
C32 H32B 0.98
C32 H32C 0.98
C33 C34 1.377(3)
C33 H33 0.95
C34 C35 1.505(3)
C35 H35A 0.98
C35 H35B 0.98
C35 H35C 0.98
C36 C37 1.397(3)
C36 C41 1.400(3)
C37 C38 1.391(3)
C37 C44 1.508(3)
C38 C39 1.391(3)
C38 H38 0.95
C39 C40 1.395(3)
C39 C43 1.516(3)
C40 C41 1.394(3)
C40 H40 0.95
C41 C42 1.507(3)
C42 H42A 0.98
C42 H42B 0.98
C42 H42C 0.98
C43 H43A 0.98
C43 H43B 0.98
C43 H43C 0.98
C44 H44A 0.98
C44 H44B 0.98
C44 H44C 0.98

loop_
_geom_torsion_atom_site_label_1
_geom_torsion_atom_site_label_2
_geom_torsion_atom_site_label_3
_geom_torsion_atom_site_label_4
_geom_torsion
N3 Zn1 N1 C1 63.52(19)
N2 Zn1 N1 C1 -173.88(17)
N4 Zn1 N1 C1 -47.42(19)
N3 Zn1 N1 C5 -132.00(15)
N2 Zn1 N1 C5 -9.40(16)
N4 Zn1 N1 C5 117.06(16)
N3 Zn1 N2 C17 -40.15(19)
N1 Zn1 N2 C17 -169.88(18)
N4 Zn1 N2 C17 71.04(19)
N3 Zn1 N2 C16 129.58(16)
N1 Zn1 N2 C16 -0.15(17)
N4 Zn1 N2 C16 -119.23(16)
N1 Zn1 N3 C27 67.23(19)
N2 Zn1 N3 C27 -46.51(19)
N4 Zn1 N3 C27 -173.35(17)
N1 Zn1 N3 C23 -112.28(16)
N2 Zn1 N3 C23 133.99(16)
N4 Zn1 N3 C23 7.14(17)
N3 Zn1 N4 C31 178.30(17)
N1 Zn1 N4 C31 -53.32(18)
N2 Zn1 N4 C31 57.29(19)
N3 Zn1 N4 C30 -4.77(17)
N1 Zn1 N4 C30 123.61(16)
N2 Zn1 N4 C30 -125.78(15)
C5 N1 C1 C3 -0.2(2)
Zn1 N1 C1 C3 166.40(14)
C5 N1 C1 C2 178.35(19)
Zn1 N1 C1 C2 -15.1(3)
N1 C1 C3 C4 0.4(2)
C2 C1 C3 C4 -178.0(2)
C1 C3 C4 C5 -0.4(2)
C1 C3 C4 C22 -179.54(19)
C1 N1 C5 C6 179.93(19)
Zn1 N1 C5 C6 13.0(3)
C1 N1 C5 C4 -0.1(2)
Zn1 N1 C5 C4 -167.05(13)
C3 C4 C5 N1 0.3(2)
C22 C4 C5 N1 179.4(2)
C3 C4 C5 C6 -179.7(2)
C22 C4 C5 C6 -0.7(4)
N1 C5 C6 C16 -4.9(3)
C4 C5 C6 C16 175.1(2)
N1 C5 C6 C7 174.32(17)
C4 C5 C6 C7 -5.7(3)
C5 C6 C7 C8 -83.9(2)
C16 C6 C7 C8 95.4(2)
C5 C6 C7 C12 97.8(2)
C16 C6 C7 C12 -82.8(2)
C12 C7 C8 C9 2.3(3)
C6 C7 C8 C9 -175.9(2)
C12 C7 C8 C15 -178.2(2)
C6 C7 C8 C15 3.6(3)
C7 C8 C9 C10 -0.4(3)
C15 C8 C9 C10 -179.9(2)
C8 C9 C10 C11 -1.4(3)
C8 C9 C10 C14 178.7(2)
C9 C10 C11 C12 1.2(3)
C14 C10 C11 C12 -178.8(2)
C10 C11 C12 C7 0.6(3)
C10 C11 C12 C13 -179.0(2)
C8 C7 C12 C11 -2.4(3)
C6 C7 C12 C11 175.82(18)
C8 C7 C12 C13 177.2(2)
C6 C7 C12 C13 -4.6(3)
C17 N2 C16 C6 178.59(19)
Zn1 N2 C16 C6 7.1(3)
C17 N2 C16 C19 -0.5(2)
Zn1 N2 C16 C19 -171.96(13)
C5 C6 C16 N2 -6.0(3)
C7 C6 C16 N2 174.80(17)
C5 C6 C16 C19 172.9(2)
C7 C6 C16 C19 -6.3(3)
C16 N2 C17 C18 0.2(2)
Zn1 N2 C17 C18 171.37(14)
C16 N2 C17 C21 -179.14(19)
Zn1 N2 C17 C21 -8.0(3)
N2 C17 C18 C19 0.1(2)
C21 C17 C18 C19 179.5(2)
C17 C18 C19 C16 -0.4(2)
C17 C18 C19 C20 -179.8(2)
N2 C16 C19 C18 0.6(2)
C6 C16 C19 C18 -178.5(2)
N2 C16 C19 C20 179.8(2)
C6 C16 C19 C20 0.8(4)
C27 N3 C23 C29 175.00(19)
Zn1 N3 C23 C29 -5.4(3)
C27 N3 C23 C24 -1.2(2)
Zn1 N3 C23 C24 178.43(13)
N3 C23 C24 C26 1.2(2)
C29 C23 C24 C26 -174.7(2)
N3 C23 C24 C25 -179.3(2)
C29 C23 C24 C25 4.8(4)
C23 C24 C26 C27 -0.8(2)
C25 C24 C26 C27 179.7(2)
C23 N3 C27 C26 0.7(2)
Zn1 N3 C27 C26 -178.88(14)
C23 N3 C27 C28 -178.62(19)
Zn1 N3 C27 C28 1.8(3)
C24 C26 C27 N3 0.1(2)
C24 C26 C27 C28 179.3(2)
N3 C23 C29 C30 -1.3(3)
C24 C23 C29 C30 174.0(2)
N3 C23 C29 C36 177.55(18)
C24 C23 C29 C36 -7.1(3)
C31 N4 C30 C29 177.87(19)
Zn1 N4 C30 C29 0.5(3)
C31 N4 C30 C34 -1.7(2)
Zn1 N4 C30 C34 -179.09(13)
C23 C29 C30 N4 3.9(3)
C36 C29 C30 N4 -174.91(17)
C23 C29 C30 C34 -176.6(2)
C36 C29 C30 C34 4.5(3)
C30 N4 C31 C33 1.7(2)
Zn1 N4 C31 C33 179.10(14)
C30 N4 C31 C32 -176.42(19)
Zn1 N4 C31 C32 1.0(3)
N4 C31 C33 C34 -1.1(2)
C32 C31 C33 C34 176.9(2)
C31 C33 C34 C30 0.0(2)
C31 C33 C34 C35 177.17(18)
N4 C30 C34 C33 1.0(2)
C29 C30 C34 C33 -178.5(2)
N4 C30 C34 C35 -175.83(19)
C29 C30 C34 C35 4.7(4)
C23 C29 C36 C37 93.0(2)
C30 C29 C36 C37 -88.0(2)
C23 C29 C36 C41 -87.5(2)
C30 C29 C36 C41 91.5(2)
C41 C36 C37 C38 -1.1(3)
C29 C36 C37 C38 178.35(19)
C41 C36 C37 C44 179.92(19)
C29 C36 C37 C44 -0.6(3)
C36 C37 C38 C39 0.3(3)
C44 C37 C38 C39 179.3(2)
C37 C38 C39 C40 0.5(3)
C37 C38 C39 C43 -179.6(2)
C38 C39 C40 C41 -0.5(3)
C43 C39 C40 C41 179.6(2)
C39 C40 C41 C36 -0.2(3)
C39 C40 C41 C42 178.5(2)
C37 C36 C41 C40 1.1(3)
C29 C36 C41 C40 -178.40(18)
C37 C36 C41 C42 -177.64(19)
C29 C36 C41 C42 2.9(3)
